data_7159721
loop_
_publ_author_name
'Kumar, Saurabh'
'Chand, Shiv'
'Singh, Krishna Nand'

_publ_section_title
;
 Electro-oxidative coupling of Bunte salts with aryldiazonium
 tetrafluoroborates: a benign access to unsymmetrical sulfoxides.
;
_journal_issue 4
_journal_name_full 'Organic &amp; biomolecular chemistry'
_journal_page_first 850
_journal_page_last 856
_journal_paper_doi 10.1039/d3ob01955a
_journal_volume 22
_journal_year 2024
_chemical_absolute_configuration unk
_chemical_formula_moiety 'C14 H12 Cl2 O S'
_chemical_formula_sum 'C14 H12 Cl2 O S'
_chemical_formula_weight 299.20
_space_group_crystal_system monoclinic
_space_group_IT_number 14
_space_group_name_Hall '-P 2yn'
_space_group_name_H-M_alt 'P 1 21/n 1'
_atom_sites_solution_primary iterative
_audit_creation_date 2023-07-22
_audit_creation_method
;
Olex2 1.2
(compiled 2018.05.29 svn.r3508 for OlexSys, GUI svn.r5506)
;
_audit_update_record
;
2023-07-23 deposited with the CCDC.	2023-12-15 downloaded from the CCDC.
;
_cell_angle_alpha 90
_cell_angle_beta 92.205(9)
_cell_angle_gamma 90
_cell_formula_units_Z 4
_cell_length_a 5.7326(5)
_cell_length_b 16.7916(19)
_cell_length_c 14.3441(12)
_cell_measurement_reflns_used 729
_cell_measurement_temperature 293(2)
_cell_measurement_theta_max 66.2900
_cell_measurement_theta_min 4.0510
_cell_volume 1379.7(2)
_computing_cell_refinement 'CrysAlisPro 1.171.39.46 (Rigaku OD, 2018)'
_computing_data_collection 'CrysAlisPro 1.171.39.46 (Rigaku OD, 2018)'
_computing_data_reduction 'CrysAlisPro 1.171.39.46 (Rigaku OD, 2018)'
_computing_molecular_graphics 'Olex2 (Dolomanov et al., 2009)'
_computing_publication_material 'Olex2 (Dolomanov et al., 2009)'
_computing_structure_refinement 'olex2.refine (Bourhis et al., 2015)'
_computing_structure_solution 'olex2.solve (Bourhis et al., 2015)'
_diffrn_ambient_temperature 293(2)
_diffrn_detector 'CCD plate'
_diffrn_detector_area_resol_mean 16.0938
_diffrn_detector_type Eos
_diffrn_measured_fraction_theta_full 0.9738
_diffrn_measured_fraction_theta_max 0.9738
_diffrn_measurement_details
;
List of Runs (angles in degrees, time in seconds):

  # Type    Start    End  Width  t~exp~   \w     \q     \k     \f   Frames
#--------------------------------------------------------------------------
  1  \w    -74.00 -39.00   1.00    1.00    --    0.00 178.00 -30.00   35
  2  \w     33.00  77.00   1.00    1.00    --    0.00-178.00 -30.00   44
  3  \w   -124.00 -79.00   1.00    1.01    --  -56.00 -99.00 -60.00   45
  4  \w    -81.00  -3.00   1.00    1.01    --  -56.00  37.00  90.00   78
  5  \w    -97.00 -26.00   1.00    1.01    --  -56.00 -77.00 -60.00   71
  6  \w   -121.00 -95.00   1.00    1.01    --  -56.00 -99.00  60.00   26
  7  \w    -75.00 -22.00   1.00    1.01    --  -56.00  57.00 -60.00   53
  8  \w     51.00  78.00   1.00    1.01    --  112.00 -25.00 120.00   27
  9  \w     85.00 112.00   1.00    1.01    --  112.00-111.00 -90.00   27
 10  \w     99.00 145.00   1.00    1.01    --  112.00 178.00  90.00   46
 11  \w     79.00 145.00   1.00    1.01    --  112.00 111.00-120.00   66
 12  \w     43.00  74.00   1.00    1.01    --  112.00 178.00  90.00   31
 13  \w     45.00 130.00   1.00    1.01    --  112.00 -50.00  60.00   85
 14  \w     47.00 106.00   1.00    1.01    --  112.00-111.00-120.00   59
 15  \w     88.00 142.00   1.00    1.01    --  112.00 -25.00 120.00   54
 16  \w     51.00 136.00   1.00    1.01    --  112.00 -37.00 -90.00   85
 17  \w    145.00 177.00   1.00    1.01    --  112.00  37.00  90.00   32
;
_diffrn_measurement_device 'four-circle diffractometer'
_diffrn_measurement_device_type 'Xcalibur, Eos'
_diffrn_measurement_method '\w scans'
_diffrn_orient_matrix_type 'CrysAlisPro convention (1999,Acta A55,543-557)'
_diffrn_orient_matrix_UB_11 -0.1911715000
_diffrn_orient_matrix_UB_12 -0.0017850000
_diffrn_orient_matrix_UB_13 -0.0785463000
_diffrn_orient_matrix_UB_21 -0.0941732000
_diffrn_orient_matrix_UB_22 0.0805484000
_diffrn_orient_matrix_UB_23 0.0336263000
_diffrn_orient_matrix_UB_31 0.1642699000
_diffrn_orient_matrix_UB_32 0.0439638000
_diffrn_orient_matrix_UB_33 -0.0650558000
_diffrn_radiation_monochromator graphite
_diffrn_radiation_probe x-ray
_diffrn_radiation_type 'Cu K\a'
_diffrn_radiation_wavelength 1.54184
_diffrn_reflns_av_R_equivalents 0.0538
_diffrn_reflns_av_unetI/netI 0.0769
_diffrn_reflns_limit_h_max 7
_diffrn_reflns_limit_h_min -6
_diffrn_reflns_limit_k_max 20
_diffrn_reflns_limit_k_min -18
_diffrn_reflns_limit_l_max 14
_diffrn_reflns_limit_l_min -17
_diffrn_reflns_number 5008
_diffrn_reflns_theta_full 72.3312
_diffrn_reflns_theta_max 72.33
_diffrn_reflns_theta_min 4.06
_diffrn_source 'fine-focus sealed X-ray tube'
_diffrn_source_type 'Enhance (Cu) X-ray Source'
_exptl_absorpt_coefficient_mu 5.515
_exptl_absorpt_correction_T_max 1.00000
_exptl_absorpt_correction_T_min 0.00976
_exptl_absorpt_correction_type multi-scan
_exptl_absorpt_process_details
;
CrysAlisPro 1.171.39.46 (Rigaku Oxford Diffraction, 2018)
Empirical absorption correction using spherical harmonics,
 implemented in SCALE3 ABSPACK scaling algorithm.
;
_exptl_crystal_colour WHITE
_exptl_crystal_density_diffrn 1.4404
_exptl_crystal_description BLOCK
_exptl_crystal_F_000 621.5854
_exptl_crystal_size_max 0.41
_exptl_crystal_size_mid 0.38
_exptl_crystal_size_min 0.36
_refine_diff_density_max 0.7384
_refine_diff_density_min -0.4572
_refine_diff_density_rms 0.1162
_refine_ls_d_res_high 0.8091
_refine_ls_d_res_low 10.9018
_refine_ls_goodness_of_fit_ref 1.0169
_refine_ls_hydrogen_treatment constr
_refine_ls_matrix_type full
_refine_ls_number_constraints 21
_refine_ls_number_parameters 164
_refine_ls_number_reflns 2644
_refine_ls_number_restraints 0
_refine_ls_restrained_S_all 1.0169
_refine_ls_R_factor_all 0.1063
_refine_ls_R_factor_gt 0.0749
_refine_ls_shift/su_max 0.0000
_refine_ls_shift/su_mean 0.0000
_refine_ls_structure_factor_coef Fsqd
_refine_ls_weighting_details 'w=1/[\s^2^(Fo^2^)+(0.1162P)^2^] where P=(Fo^2^+2Fc^2^)/3'
_refine_ls_weighting_scheme calc
_refine_ls_wR_factor_gt 0.1896
_refine_ls_wR_factor_ref 0.2285
_reflns_Friedel_coverage 0.0
_reflns_limit_h_max 6
_reflns_limit_h_min -7
_reflns_limit_k_max 20
_reflns_limit_k_min 0
_reflns_limit_l_max 17
_reflns_limit_l_min -5
_reflns_number_gt 1721
_reflns_number_total 2644
_reflns_threshold_expression I>=2u(I)
_cod_data_source_file d3ob01955a2.cif
_cod_data_source_block saurabh-27-02-second
_cod_depositor_comments 'Adding full bibliography for 7159721.cif.'
_cod_original_sg_symbol_H-M 'P 21/n'
_cod_database_code 7159721
_reflns_odcompleteness_completeness 99.88
_reflns_odcompleteness_iscentric 1
_reflns_odcompleteness_theta 66.97
_olex2_refinement_description
;
1. Fixed Uiso
 At 1.2 times of:
  All C(H) groups, All C(H,H) groups
 At 1.5 times of:
  All C(H,H,H) groups
2.a Secondary CH2 refined with riding coordinates:
 C7(H7a,H7b)
2.b Aromatic/amide H refined with riding coordinates:
 C1(H1), C5(H5), C10(H10), C9(H9), C13(H13), C12(H12), C4(H4)
2.c Idealised Me refined as rotating group:
 C14(H14a,H14b,H14c)
;
_olex2_submission_special_instructions 'No special instructions were received'
_oxdiff_exptl_absorpt_empirical_details
;
Empirical correction (ABSPACK) includes:
- Absorption correction using spherical harmonics
- Frame scaling
;
_oxdiff_exptl_absorpt_empirical_full_max 51.440
_oxdiff_exptl_absorpt_empirical_full_min 0.545

loop_
_space_group_symop_id
_space_group_symop_operation_xyz
1 x,y,z
2 -x+1/2,y+1/2,-z+1/2
3 -x,-y,-z
4 x-1/2,-y-1/2,z-1/2

loop_
_atom_site_label
_atom_site_type_symbol
_atom_site_fract_x
_atom_site_fract_y
_atom_site_fract_z
_atom_site_U_iso_or_equiv
_atom_site_adp_type
_atom_site_occupancy
_atom_site_refinement_flags_posn
C1 C 0.3565(8) 0.3357(3) 0.2546(3) 0.0495(11) Uani 1.000000 .
C6 C 0.5276(8) 0.3277(3) 0.3259(3) 0.0492(11) Uani 1.000000 .
C5 C 0.7079(9) 0.2736(3) 0.3144(4) 0.0568(12) Uani 1.000000 .
C10 C 0.6107(10) 0.5408(4) 0.1405(4) 0.0713(16) Uani 1.000000 .
C2 C 0.3674(8) 0.2914(3) 0.1746(3) 0.0537(12) Uani 1.000000 .
C3 C 0.5459(9) 0.2378(3) 0.1637(4) 0.0557(12) Uani 1.000000 .
C8 C 0.5972(8) 0.5088(3) 0.3016(4) 0.0517(11) Uani 1.000000 .
C9 C 0.7084(9) 0.5044(3) 0.2189(4) 0.0612(13) Uani 1.000000 .
C11 C 0.3975(10) 0.5809(4) 0.1435(4) 0.0696(15) Uani 1.000000 .
C13 C 0.3849(9) 0.5492(3) 0.3074(4) 0.0606(13) Uani 1.000000 .
C12 C 0.2912(9) 0.5843(3) 0.2278(4) 0.0642(14) Uani 1.000000 .
C14 C 0.2913(13) 0.6209(5) 0.0587(5) 0.099(2) Uani 1.000000 .
C4 C 0.7182(9) 0.2293(3) 0.2337(4) 0.0589(13) Uani 1.000000 .
C7 C 0.5238(8) 0.3785(3) 0.4103(3) 0.0549(12) Uani 1.000000 .
Cl1 Cl 0.5604(3) 0.17903(9) 0.06410(10) 0.0711(5) Uani 1.000000 .
S1 S 0.7222(2) 0.46385(8) 0.40554(9) 0.0563(4) Uani 1.000000 .
Cl2 Cl 0.1548(3) 0.30497(11) 0.08679(10) 0.0807(5) Uani 1.000000 .
O1 O 0.9529(6) 0.4327(3) 0.3820(3) 0.0707(11) Uani 1.000000 .
H14a H 0.406(3) 0.625(3) 0.0118(16) 0.148(4) Uiso 1.000000 GR
H14b H 0.161(7) 0.5901(19) 0.035(2) 0.148(4) Uiso 1.000000 GR
H14c H 0.239(9) 0.6732(14) 0.0750(10) 0.148(4) Uiso 1.000000 GR
H4 H 0.8406(9) 0.1938(3) 0.2261(4) 0.0707(16) Uiso 1.000000 R
H5 H 0.8225(9) 0.2672(3) 0.3615(4) 0.0682(15) Uiso 1.000000 R
H1 H 0.2341(8) 0.3713(3) 0.2614(3) 0.0594(13) Uiso 1.000000 R
H9 H 0.8488(9) 0.4770(3) 0.2157(4) 0.0734(16) Uiso 1.000000 R
H13 H 0.3093(9) 0.5523(3) 0.3635(4) 0.0727(16) Uiso 1.000000 R
H12 H 0.1502(9) 0.6114(3) 0.2311(4) 0.0770(17) Uiso 1.000000 R
H10 H 0.6881(10) 0.5386(4) 0.0848(4) 0.0856(19) Uiso 1.000000 R
H7a H 0.3661(8) 0.3978(3) 0.4178(3) 0.0659(14) Uiso 1.000000 R
H7b H 0.5667(8) 0.3464(3) 0.4646(3) 0.0659(14) Uiso 1.000000 R

loop_
_atom_site_aniso_label
_atom_site_aniso_U_11
_atom_site_aniso_U_22
_atom_site_aniso_U_33
_atom_site_aniso_U_12
_atom_site_aniso_U_13
_atom_site_aniso_U_23
C1 0.038(2) 0.053(3) 0.057(3) 0.001(2) -0.0020(19) 0.001(2)
C6 0.041(2) 0.052(3) 0.054(3) -0.003(2) -0.0045(19) 0.004(2)
C5 0.050(3) 0.060(3) 0.060(3) 0.006(2) -0.011(2) 0.004(2)
C10 0.065(4) 0.083(4) 0.065(3) -0.002(3) 0.003(3) 0.006(3)
C2 0.044(3) 0.061(3) 0.056(3) 0.001(2) -0.005(2) 0.006(2)
C3 0.051(3) 0.055(3) 0.061(3) -0.003(2) 0.001(2) -0.002(2)
C8 0.043(3) 0.053(3) 0.059(3) -0.004(2) -0.002(2) -0.003(2)
C9 0.047(3) 0.067(3) 0.070(3) 0.007(2) 0.006(2) 0.005(3)
C11 0.064(4) 0.070(3) 0.073(4) -0.005(3) -0.017(3) 0.010(3)
C13 0.049(3) 0.062(3) 0.071(3) 0.001(2) 0.004(2) -0.007(3)
C12 0.042(3) 0.060(3) 0.090(4) 0.002(2) -0.010(3) -0.001(3)
C14 0.096(5) 0.106(6) 0.092(5) 0.006(4) -0.027(4) 0.020(4)
C4 0.044(3) 0.058(3) 0.074(3) 0.012(2) -0.005(2) -0.001(3)
C7 0.046(3) 0.064(3) 0.054(3) -0.006(2) -0.001(2) 0.009(2)
Cl1 0.0715(10) 0.0762(10) 0.0656(8) 0.0037(7) 0.0015(7) -0.0159(7)
S1 0.0476(7) 0.0654(8) 0.0552(7) -0.0043(6) -0.0072(5) -0.0007(6)
Cl2 0.0613(9) 0.1117(13) 0.0673(8) 0.0138(8) -0.0220(7) -0.0079(8)
O1 0.041(2) 0.085(3) 0.085(3) 0.0015(18) -0.0072(17) 0.011(2)

loop_
_atom_type_symbol
_atom_type_scat_dispersion_real
_atom_type_scat_dispersion_imag
_atom_type_scat_Cromer_Mann_a1
_atom_type_scat_Cromer_Mann_a2
_atom_type_scat_Cromer_Mann_a3
_atom_type_scat_Cromer_Mann_a4
_atom_type_scat_Cromer_Mann_b1
_atom_type_scat_Cromer_Mann_b2
_atom_type_scat_Cromer_Mann_b3
_atom_type_scat_Cromer_Mann_b4
_atom_type_scat_Cromer_Mann_c
_atom_type_scat_source
_atom_type_scat_dispersion_source
H 0.00000 0.00000 0.49300 0.32291 0.14019 0.04081 10.51090 26.12570 3.14236 57.79970 0.0030380000826 'International Tables Volume C Table 6.1.1.4 (pp. 500-502)' 'Henke, Gullikson and Davis, At. Data and Nucl. Data Tables, 1993, 54, 2'
C 0.01920 0.00962 2.31000 1.02000 1.58860 0.86500 20.84390 10.20750 0.56870 51.65120 0.215599998832 'International Tables Volume C Table 6.1.1.4 (pp. 500-502)' 'Henke, Gullikson and Davis, At. Data and Nucl. Data Tables, 1993, 54, 2'
S 0.33537 0.55136 6.90530 5.20340 1.43790 1.58630 1.46790 22.21510 0.25360 56.17200 0.866900026798 'International Tables Volume C Table 6.1.1.4 (pp. 500-502)' 'Henke, Gullikson and Davis, At. Data and Nucl. Data Tables, 1993, 54, 2'
O 0.05239 0.03377 3.04850 2.28680 1.54630 0.86700 13.27710 5.70110 0.32390 32.90890 0.250800013542 'International Tables Volume C Table 6.1.1.4 (pp. 500-502)' 'Henke, Gullikson and Davis, At. Data and Nucl. Data Tables, 1993, 54, 2'
Cl 0.36843 0.69943 11.46040 7.19640 6.25560 1.64550 0.01040 1.16620 18.51940 47.77840 -9.55739974976 'International Tables Volume C Table 6.1.1.4 (pp. 500-502)' 'Henke, Gullikson and Davis, At. Data and Nucl. Data Tables, 1993, 54, 2'

loop_
_geom_angle_atom_site_label_1
_geom_angle_atom_site_label_2
_geom_angle_atom_site_label_3
_geom_angle
_geom_angle_site_symmetry_1
_geom_angle_site_symmetry_3
_geom_angle_publ_flag
C2 C1 C6 120.6(5) . . ?
C5 C6 C1 118.6(5) . . ?
C7 C6 C1 120.8(4) . . ?
C7 C6 C5 120.5(4) . . ?
C4 C5 C6 120.6(5) . . ?
C11 C10 C9 121.1(6) . . ?
C3 C2 C1 120.5(4) . . ?
Cl2 C2 C1 118.9(4) . . ?
Cl2 C2 C3 120.6(4) . . ?
C4 C3 C2 119.8(5) . . ?
Cl1 C3 C2 121.5(4) . . ?
Cl1 C3 C4 118.6(4) . . ?
C13 C8 C9 120.9(5) . . ?
S1 C8 C9 120.8(4) . . ?
S1 C8 C13 118.3(4) . . ?
C8 C9 C10 119.6(5) . . ?
C12 C11 C10 117.7(5) . . ?
C14 C11 C10 121.3(6) . . ?
C14 C11 C12 121.0(6) . . ?
C12 C13 C8 118.1(5) . . ?
C13 C12 C11 122.6(5) . . ?
C3 C4 C5 119.9(5) . . ?
S1 C7 C6 113.0(3) . . ?
C7 S1 C8 97.6(2) . . ?
O1 S1 C8 107.0(2) . . ?
O1 S1 C7 107.2(2) . . ?

loop_
_geom_bond_atom_site_label_1
_geom_bond_atom_site_label_2
_geom_bond_distance
_geom_bond_site_symmetry_2
_geom_bond_publ_flag
C1 C6 1.396(6) . ?
C1 C2 1.371(7) . ?
C6 C5 1.391(7) . ?
C6 C7 1.481(7) . ?
C5 C4 1.379(7) . ?
C10 C9 1.379(8) . ?
C10 C11 1.398(8) . ?
C2 C3 1.376(7) . ?
C2 Cl2 1.733(5) . ?
C3 C4 1.388(7) . ?
C3 Cl1 1.741(5) . ?
C8 C9 1.369(7) . ?
C8 C13 1.398(7) . ?
C8 S1 1.796(5) . ?
C11 C12 1.376(9) . ?
C11 C14 1.497(8) . ?
C13 C12 1.375(8) . ?
C7 S1 1.833(5) . ?
S1 O1 1.473(4) . ?
